data_4038447
loop_
_publ_author_name
'Ma, Shanshan'
'Yu, Aimin'
'Zhang, Shunguang'
'Zhang, Lei'
'Meng, Xiangtai'

_publ_section_title
;
 Construction of [6-5-5-6-6] Pentacyclic Skeleton via Phosphine Catalyzed
 Domino Reaction and Mechanism Study.
;
_journal_name_full 'The Journal of organic chemistry'
_journal_paper_doi 10.1021/acs.joc.0c00566
_journal_year 2020
_chemical_formula_moiety 'C28 H24 Cl N O4 S2'
_chemical_formula_sum 'C28 H24 Cl N O4 S2'
_chemical_formula_weight 538.05
_space_group_crystal_system monoclinic
_space_group_IT_number 14
_space_group_name_Hall '-P 2yn'
_space_group_name_H-M_alt 'P 1 21/n 1'
_atom_sites_solution_hydrogens geom
_atom_sites_solution_primary direct
_audit_creation_date 2018-01-05
_audit_creation_method
;
Olex2 1.2
(compiled 2016.02.19 svn.r3266 for OlexSys, GUI svn.r5155)
;
_cell_angle_alpha 90
_cell_angle_beta 106.458(17)
_cell_angle_gamma 90
_cell_formula_units_Z 4
_cell_length_a 10.9679(17)
_cell_length_b 17.281(3)
_cell_length_c 14.158(3)
_cell_measurement_reflns_used 1221
_cell_measurement_temperature 293(2)
_cell_measurement_theta_max 29.0400
_cell_measurement_theta_min 2.3400
_cell_volume 2573.5(8)
_computing_cell_refinement 'CrysAlisPro 1.171.39.7e (Rigaku OD, 2015)'
_computing_data_collection 'CrysAlisPro 1.171.39.7e (Rigaku OD, 2015)'
_computing_data_reduction 'CrysAlisPro 1.171.39.7e (Rigaku OD, 2015)'
_computing_molecular_graphics 'Olex2 (Dolomanov et al., 2009)'
_computing_publication_material 'Olex2 (Dolomanov et al., 2009)'
_computing_structure_refinement 'ShelXL (Sheldrick, 2015)'
_computing_structure_solution 'ShelXT (Sheldrick, 2015)'
_diffrn_ambient_temperature 293(2)
_diffrn_detector 'CCD plate'
_diffrn_measured_fraction_theta_full 0.998
_diffrn_measured_fraction_theta_max 0.998
_diffrn_measurement_details
;
List of Runs (angles in degrees, time in seconds):

  # Type    Start    End  Width  t~exp~   \w     \q     \k     \f   Frames
--------------------------------------------------------------------------
  1  \w    -75.00 106.00   1.00   20.00    --   30.00  54.00 120.00  181
  2  \w    -60.00   6.00   1.00   20.00    --   30.00  54.00 240.00   66
;
_diffrn_measurement_device 'abstract diffractometer'
_diffrn_measurement_device_type 'dtrek-CrysAlisPro-abstract goniometer imported rigaku-d*trek images'
_diffrn_measurement_method '\w scans'
_diffrn_orient_matrix_type 'CrysAlisPro convention (1999,Acta A55,543-557)'
_diffrn_orient_matrix_UB_11 -0.0093997000
_diffrn_orient_matrix_UB_12 0.0396886000
_diffrn_orient_matrix_UB_13 0.0084579000
_diffrn_orient_matrix_UB_21 0.0325401000
_diffrn_orient_matrix_UB_22 0.0103474000
_diffrn_orient_matrix_UB_23 -0.0349316000
_diffrn_orient_matrix_UB_31 -0.0583163000
_diffrn_orient_matrix_UB_32 -0.0006458000
_diffrn_orient_matrix_UB_33 -0.0379301000
_diffrn_radiation_monochromator graphite
_diffrn_radiation_probe x-ray
_diffrn_radiation_type MoK\a
_diffrn_radiation_wavelength 0.71073
_diffrn_reflns_av_R_equivalents 0.1095
_diffrn_reflns_av_unetI/netI 0.1505
_diffrn_reflns_Laue_measured_fraction_full 0.998
_diffrn_reflns_Laue_measured_fraction_max 0.998
_diffrn_reflns_limit_h_max 12
_diffrn_reflns_limit_h_min -13
_diffrn_reflns_limit_k_max 20
_diffrn_reflns_limit_k_min -19
_diffrn_reflns_limit_l_max 16
_diffrn_reflns_limit_l_min -6
_diffrn_reflns_number 9948
_diffrn_reflns_point_group_measured_fraction_full 0.998
_diffrn_reflns_point_group_measured_fraction_max 0.998
_diffrn_reflns_theta_full 25.005
_diffrn_reflns_theta_max 25.005
_diffrn_reflns_theta_min 2.357
_diffrn_source 'fine-focus sealed X-ray tube'
_diffrn_source_type 'Enhance (Mo) X-ray Source'
_exptl_absorpt_coefficient_mu 0.346
_exptl_absorpt_correction_T_max 1.00000
_exptl_absorpt_correction_T_min 0.24844
_exptl_absorpt_correction_type multi-scan
_exptl_absorpt_process_details
;
CrysAlisPro 1.171.39.7e (Rigaku Oxford Diffraction, 2015)
Empirical absorption correction using spherical harmonics,
 implemented in SCALE3 ABSPACK scaling algorithm.
;
_exptl_crystal_density_diffrn 1.389
_exptl_crystal_description BLOCK
_exptl_crystal_F_000 1120
_refine_diff_density_max 0.376
_refine_diff_density_min -0.228
_refine_diff_density_rms 0.059
_refine_ls_extinction_method none
_refine_ls_goodness_of_fit_ref 0.870
_refine_ls_hydrogen_treatment constr
_refine_ls_matrix_type full
_refine_ls_number_parameters 327
_refine_ls_number_reflns 4523
_refine_ls_number_restraints 0
_refine_ls_restrained_S_all 0.870
_refine_ls_R_factor_all 0.1674
_refine_ls_R_factor_gt 0.0705
_refine_ls_shift/su_max 0.000
_refine_ls_shift/su_mean 0.000
_refine_ls_structure_factor_coef Fsqd
_refine_ls_weighting_details 'w=1/[\s^2^(Fo^2^)+(0.1000P)^2^] where P=(Fo^2^+2Fc^2^)/3'
_refine_ls_weighting_scheme calc
_refine_ls_wR_factor_gt 0.1624
_refine_ls_wR_factor_ref 0.2326
_reflns_Friedel_coverage 0.000
_reflns_number_gt 2002
_reflns_number_total 4523
_reflns_threshold_expression 'I > 2\s(I)'
_cod_data_source_file jo0c00566_si_002.cif
_cod_data_source_block 1
_cod_original_cell_volume 2573.6(8)
_cod_database_code 4038447
_shelx_space_group_comment
;
The symmetry employed for this shelxl refinement is uniquely defined
by the following loop, which should always be used as a source of
symmetry information in preference to the above space-group names.
They are only intended as comments.
;
_reflns_odcompleteness_completeness 87.02
_reflns_odcompleteness_iscentric 1
_reflns_odcompleteness_theta 32.94
_olex2_refinement_description
;
1. Fixed Uiso
 At 1.2 times of:
  All C(H) groups, All C(H,H) groups
 At 1.5 times of:
  All C(H,H,H) groups
2.a Ternary CH refined with riding coordinates:
 C00F(H00F), C00I(H00I)
2.b Secondary CH2 refined with riding coordinates:
 C00Q(H00A,H00C), C00U(H00D,H00E)
2.c Aromatic/amide H refined with riding coordinates:
 C00B(H00B), C00G(H00G), C00K(H00K), C00N(H00N), C00O(H00O), C00P(H00P),
 C00R(H00R), C00T(H00T), C00V(H00V), C00W(H00W), C00X(H00X), C00Y(H00Y)
2.d Idealised Me refined as rotating group:
 C00Z(H00H,H00J,H00L), C010(H01A,H01B,H01C)
;
_shelx_shelxl_version_number 2014/7
_olex2_submission_special_instructions 'No special instructions were received'
_oxdiff_exptl_absorpt_empirical_details
;
Empirical correction (ABSPACK) includes:
- Absorption correction using spherical harmonics
- Frame scaling
;
_oxdiff_exptl_absorpt_empirical_full_max 2.977
_oxdiff_exptl_absorpt_empirical_full_min 0.445

loop_
_space_group_symop_operation_xyz
'x, y, z'
'-x+1/2, y+1/2, -z+1/2'
'-x, -y, -z'
'x-1/2, -y-1/2, z-1/2'

loop_
_atom_site_label
_atom_site_type_symbol
_atom_site_fract_x
_atom_site_fract_y
_atom_site_fract_z
_atom_site_U_iso_or_equiv
_atom_site_adp_type
_atom_site_occupancy
_atom_site_site_symmetry_order
_atom_site_calc_flag
_atom_site_refinement_flags_posn
_atom_site_refinement_flags_adp
_atom_site_refinement_flags_occupancy
_atom_site_disorder_assembly
_atom_site_disorder_group
S01 S 0.18253(15) 0.32021(10) 0.09886(13) 0.0626(5) Uani 1 1 d . . . . .
S02 S 0.15197(15) 0.36988(10) 0.49260(15) 0.0680(6) Uani 1 1 d . . . . .
Cl03 Cl 0.19071(18) 0.00840(10) 0.50293(16) 0.0846(7) Uani 1 1 d . . . . .
O004 O 0.2853(4) 0.2783(3) 0.0801(4) 0.0851(16) Uani 1 1 d . . . . .
O005 O 0.6275(4) 0.3391(3) 0.3462(4) 0.0775(15) Uani 1 1 d . . . . .
O006 O 0.0879(4) 0.3557(3) 0.0196(3) 0.0821(15) Uani 1 1 d . . . . .
N007 N 0.2491(4) 0.3887(3) 0.1780(3) 0.0517(13) Uani 1 1 d . . . . .
O008 O 0.6020(4) 0.4327(3) 0.4456(4) 0.102(2) Uani 1 1 d . . . . .
C009 C 0.2466(5) 0.2325(3) 0.4630(4) 0.0484(15) Uani 1 1 d . . . . .
C00A C 0.3174(5) 0.2903(3) 0.4256(4) 0.0481(15) Uani 1 1 d . . . . .
C00B C 0.1547(5) 0.5193(3) 0.3513(5) 0.0571(17) Uani 1 1 d . . . . .
H00B H 0.1831 0.5327 0.4175 0.068 Uiso 1 1 calc R . . . .
C00C C 0.2192(5) 0.4620(3) 0.3156(4) 0.0496(15) Uani 1 1 d . . . . .
C00D C 0.4155(5) 0.3737(3) 0.3376(4) 0.0463(14) Uani 1 1 d . . . . .
C00E C 0.1535(5) 0.2673(3) 0.5003(5) 0.0549(16) Uani 1 1 d . . . . .
C00F C 0.3348(5) 0.4257(3) 0.3872(4) 0.0441(14) Uani 1 1 d . . . . .
H00F H 0.3893 0.4673 0.4231 0.053 Uiso 1 1 calc R . . . .
C00G C 0.2575(5) 0.1524(4) 0.4637(5) 0.0551(16) Uani 1 1 d . . . . .
H00G H 0.3186 0.1285 0.4397 0.066 Uiso 1 1 calc R . . . .
C00H C 0.1008(5) 0.2577(3) 0.1586(4) 0.0484(15) Uani 1 1 d . . . . .
C00I C 0.3050(5) 0.3694(3) 0.4636(5) 0.0510(15) Uani 1 1 d . . . . .
H00I H 0.3722 0.3756 0.5257 0.061 Uiso 1 1 calc R . . . .
C00J C 0.1758(6) 0.1089(3) 0.5008(5) 0.0596(17) Uani 1 1 d . . . . .
C00K C 0.3821(5) 0.2920(3) 0.3584(4) 0.0495(15) Uani 1 1 d . . . . .
H00K H 0.4038 0.2483 0.3283 0.059 Uiso 1 1 calc R . . . .
C00L C -0.0371(7) 0.1543(4) 0.2403(5) 0.0679(19) Uani 1 1 d . . . . .
C00M C 0.1765(5) 0.4435(3) 0.2162(4) 0.0490(14) Uani 1 1 d . . . . .
C00N C 0.0715(6) 0.2227(4) 0.5355(5) 0.0685(19) Uani 1 1 d . . . . .
H00N H 0.0084 0.2458 0.5581 0.082 Uiso 1 1 calc R . . . .
C00O C -0.0128(5) 0.2803(4) 0.1742(5) 0.0601(17) Uani 1 1 d . . . . .
H00O H -0.0443 0.3299 0.1572 0.072 Uiso 1 1 calc R . . . .
C00P C 0.0493(6) 0.5572(4) 0.2913(6) 0.071(2) Uani 1 1 d . . . . .
H00P H 0.0065 0.5944 0.3172 0.085 Uiso 1 1 calc R . . . .
C00Q C 0.3864(5) 0.3889(3) 0.2267(5) 0.0527(16) Uani 1 1 d . . . . .
H00A H 0.4216 0.4387 0.2163 0.063 Uiso 1 1 calc R . . . .
H00C H 0.4270 0.3494 0.1973 0.063 Uiso 1 1 calc R . . . .
C00R C -0.0788(6) 0.2288(4) 0.2149(5) 0.0694(19) Uani 1 1 d . . . . .
H00R H -0.1546 0.2448 0.2259 0.083 Uiso 1 1 calc R . . . .
C00S C 0.5593(6) 0.3869(4) 0.3847(5) 0.0580(17) Uani 1 1 d . . . . .
C00T C 0.0846(6) 0.1438(4) 0.5367(5) 0.0665(18) Uani 1 1 d . . . . .
H00T H 0.0314 0.1133 0.5620 0.080 Uiso 1 1 calc R . . . .
C00U C 0.7668(5) 0.3462(4) 0.3814(6) 0.073(2) Uani 1 1 d . . . . .
H00D H 0.8059 0.2972 0.3738 0.087 Uiso 1 1 calc R . . . .
H00E H 0.7926 0.3599 0.4507 0.087 Uiso 1 1 calc R . . . .
C00V C 0.1431(6) 0.1839(4) 0.1835(6) 0.073(2) Uani 1 1 d . . . . .
H00V H 0.2188 0.1678 0.1724 0.088 Uiso 1 1 calc R . . . .
C00W C 0.0730(6) 0.4834(4) 0.1554(5) 0.0697(19) Uani 1 1 d . . . . .
H00W H 0.0464 0.4725 0.0884 0.084 Uiso 1 1 calc R . . . .
C00X C 0.0097(6) 0.5387(4) 0.1932(6) 0.077(2) Uani 1 1 d . . . . .
H00X H -0.0605 0.5637 0.1520 0.093 Uiso 1 1 calc R . . . .
C00Y C 0.0763(7) 0.1330(4) 0.2246(6) 0.080(2) Uani 1 1 d . . . . .
H00Y H 0.1083 0.0835 0.2419 0.096 Uiso 1 1 calc R . . . .
C00Z C -0.1148(8) 0.0994(4) 0.2825(7) 0.107(3) Uani 1 1 d . . . . .
H00H H -0.1565 0.1277 0.3227 0.161 Uiso 1 1 calc GR . . . .
H00J H -0.0600 0.0610 0.3217 0.161 Uiso 1 1 calc GR . . . .
H00L H -0.1773 0.0745 0.2298 0.161 Uiso 1 1 calc GR . . . .
C010 C 0.8093(6) 0.4070(4) 0.3235(7) 0.106(3) Uani 1 1 d . . . . .
H01A H 0.7702 0.3985 0.2546 0.159 Uiso 1 1 calc GR . . . .
H01B H 0.9001 0.4047 0.3368 0.159 Uiso 1 1 calc GR . . . .
H01C H 0.7852 0.4570 0.3418 0.159 Uiso 1 1 calc GR . . . .

loop_
_atom_site_aniso_label
_atom_site_aniso_U_11
_atom_site_aniso_U_22
_atom_site_aniso_U_33
_atom_site_aniso_U_23
_atom_site_aniso_U_13
_atom_site_aniso_U_12
S01 0.0598(9) 0.0906(12) 0.0417(10) -0.0137(9) 0.0214(8) -0.0151(9)
S02 0.0626(10) 0.0764(11) 0.0784(14) 0.0110(10) 0.0416(10) 0.0145(9)
Cl03 0.1006(14) 0.0720(11) 0.0885(16) 0.0053(11) 0.0385(12) -0.0148(10)
O004 0.065(3) 0.127(4) 0.075(4) -0.050(3) 0.039(3) -0.015(3)
O005 0.045(2) 0.104(3) 0.085(4) -0.030(3) 0.021(2) -0.004(2)
O006 0.084(3) 0.116(4) 0.035(3) 0.001(3) -0.001(3) -0.029(3)
N007 0.056(3) 0.068(3) 0.033(3) -0.007(2) 0.016(2) -0.013(3)
O008 0.048(2) 0.136(4) 0.111(5) -0.071(4) 0.007(3) -0.011(3)
C009 0.043(3) 0.060(4) 0.042(4) 0.005(3) 0.012(3) -0.004(3)
C00A 0.032(3) 0.069(4) 0.044(4) 0.002(3) 0.012(3) 0.006(3)
C00B 0.050(3) 0.061(4) 0.060(5) -0.011(3) 0.015(3) 0.000(3)
C00C 0.043(3) 0.064(4) 0.042(4) 0.003(3) 0.013(3) -0.007(3)
C00D 0.041(3) 0.060(3) 0.040(4) -0.003(3) 0.014(3) -0.003(3)
C00E 0.045(3) 0.071(4) 0.054(4) 0.005(3) 0.022(3) -0.002(3)
C00F 0.041(3) 0.053(3) 0.038(4) -0.002(3) 0.011(3) -0.002(3)
C00G 0.047(3) 0.072(4) 0.049(4) 0.002(3) 0.016(3) 0.000(3)
C00H 0.041(3) 0.058(4) 0.042(4) -0.010(3) 0.005(3) -0.003(3)
C00I 0.051(3) 0.061(4) 0.045(4) 0.003(3) 0.021(3) 0.011(3)
C00J 0.067(4) 0.060(4) 0.055(4) 0.000(3) 0.023(4) -0.010(3)
C00K 0.048(3) 0.060(4) 0.045(4) -0.001(3) 0.020(3) -0.005(3)
C00L 0.079(5) 0.061(4) 0.054(5) 0.001(4) 0.004(4) -0.028(4)
C00M 0.049(3) 0.059(4) 0.038(4) 0.000(3) 0.011(3) -0.006(3)
C00N 0.064(4) 0.082(5) 0.074(5) -0.002(4) 0.042(4) 0.000(4)
C00O 0.060(4) 0.056(4) 0.065(5) -0.001(3) 0.018(4) 0.001(3)
C00P 0.057(4) 0.072(4) 0.087(6) 0.002(4) 0.024(4) 0.013(4)
C00Q 0.040(3) 0.070(4) 0.054(4) 0.002(3) 0.024(3) -0.008(3)
C00R 0.072(4) 0.085(5) 0.057(5) -0.013(4) 0.029(4) -0.018(4)
C00S 0.050(3) 0.070(4) 0.058(5) -0.007(4) 0.022(3) 0.002(3)
C00T 0.069(4) 0.082(5) 0.058(5) -0.002(4) 0.035(4) -0.016(4)
C00U 0.047(3) 0.098(5) 0.077(5) -0.004(5) 0.023(4) 0.012(4)
C00V 0.055(4) 0.068(4) 0.090(6) -0.023(4) 0.012(4) 0.005(4)
C00W 0.063(4) 0.093(5) 0.046(4) 0.007(4) 0.003(4) -0.001(4)
C00X 0.071(4) 0.086(5) 0.069(6) 0.005(4) 0.010(4) 0.019(4)
C00Y 0.070(5) 0.058(4) 0.099(7) 0.008(4) 0.005(5) -0.005(4)
C00Z 0.117(6) 0.099(6) 0.097(7) 0.014(5) 0.016(6) -0.039(5)
C010 0.061(4) 0.117(6) 0.140(9) 0.025(6) 0.026(5) -0.007(4)

loop_
_atom_type_symbol
_atom_type_description
_atom_type_scat_dispersion_real
_atom_type_scat_dispersion_imag
_atom_type_scat_source
C C 0.0033 0.0016 'International Tables Vol C Tables 4.2.6.8 and 6.1.1.4'
H H 0.0000 0.0000 'International Tables Vol C Tables 4.2.6.8 and 6.1.1.4'
Cl Cl 0.1484 0.1585 'International Tables Vol C Tables 4.2.6.8 and 6.1.1.4'
N N 0.0061 0.0033 'International Tables Vol C Tables 4.2.6.8 and 6.1.1.4'
O O 0.0106 0.0060 'International Tables Vol C Tables 4.2.6.8 and 6.1.1.4'
S S 0.1246 0.1234 'International Tables Vol C Tables 4.2.6.8 and 6.1.1.4'

loop_
_geom_angle_atom_site_label_1
_geom_angle_atom_site_label_2
_geom_angle_atom_site_label_3
_geom_angle
_geom_angle_site_symmetry_1
_geom_angle_site_symmetry_3
_geom_angle_publ_flag
O004 S01 O006 120.5(3) . . ?
O004 S01 N007 105.6(2) . . ?
O004 S01 C00H 108.3(3) . . ?
O006 S01 N007 107.9(3) . . ?
O006 S01 C00H 106.5(3) . . ?
N007 S01 C00H 107.5(3) . . ?
C00E S02 C00I 90.9(2) . . ?
C00S O005 C00U 117.4(5) . . ?
C00M N007 S01 122.8(4) . . ?
C00M N007 C00Q 115.2(4) . . ?
C00Q N007 S01 121.2(4) . . ?
C00E C009 C00A 111.2(5) . . ?
C00G C009 C00A 129.3(5) . . ?
C00G C009 C00E 119.5(5) . . ?
C009 C00A C00I 112.7(5) . . ?
C00K C00A C009 136.0(6) . . ?
C00K C00A C00I 110.9(5) . . ?
C00C C00B H00B 118.8 . . ?
C00P C00B H00B 118.8 . . ?
C00P C00B C00C 122.3(6) . . ?
C00B C00C C00F 117.8(5) . . ?
C00M C00C C00B 118.1(5) . . ?
C00M C00C C00F 124.1(5) . . ?
C00K C00D C00F 104.5(4) . . ?
C00K C00D C00Q 111.6(5) . . ?
C00K C00D C00S 109.1(5) . . ?
C00Q C00D C00F 112.5(5) . . ?
C00Q C00D C00S 107.9(5) . . ?
C00S C00D C00F 111.1(5) . . ?
C009 C00E S02 113.5(4) . . ?
C00N C00E S02 125.7(5) . . ?
C00N C00E C009 120.8(5) . . ?
C00C C00F C00D 114.2(5) . . ?
C00C C00F H00F 108.4 . . ?
C00C C00F C00I 115.0(4) . . ?
C00D C00F H00F 108.4 . . ?
C00I C00F C00D 102.2(4) . . ?
C00I C00F H00F 108.4 . . ?
C009 C00G H00G 120.6 . . ?
C00J C00G C009 118.7(6) . . ?
C00J C00G H00G 120.6 . . ?
C00O C00H S01 120.4(5) . . ?
C00V C00H S01 120.9(5) . . ?
C00V C00H C00O 118.5(6) . . ?
S02 C00I H00I 107.6 . . ?
C00A C00I S02 105.5(4) . . ?
C00A C00I C00F 105.3(5) . . ?
C00A C00I H00I 107.6 . . ?
C00F C00I S02 122.5(4) . . ?
C00F C00I H00I 107.6 . . ?
C00G C00J Cl03 118.7(5) . . ?
C00T C00J Cl03 120.1(5) . . ?
C00T C00J C00G 121.2(6) . . ?
C00A C00K C00D 111.5(5) . . ?
C00A C00K H00K 124.3 . . ?
C00D C00K H00K 124.3 . . ?
C00R C00L C00Z 120.6(7) . . ?
C00Y C00L C00R 117.1(6) . . ?
C00Y C00L C00Z 122.4(7) . . ?
C00C C00M N007 118.0(5) . . ?
C00C C00M C00W 119.5(6) . . ?
C00W C00M N007 122.2(6) . . ?
C00E C00N H00N 120.5 . . ?
C00T C00N C00E 118.9(6) . . ?
C00T C00N H00N 120.5 . . ?
C00H C00O H00O 120.3 . . ?
C00R C00O C00H 119.4(6) . . ?
C00R C00O H00O 120.3 . . ?
C00B C00P H00P 120.7 . . ?
C00X C00P C00B 118.6(6) . . ?
C00X C00P H00P 120.7 . . ?
N007 C00Q C00D 111.6(4) . . ?
N007 C00Q H00A 109.3 . . ?
N007 C00Q H00C 109.3 . . ?
C00D C00Q H00A 109.3 . . ?
C00D C00Q H00C 109.3 . . ?
H00A C00Q H00C 108.0 . . ?
C00L C00R H00R 118.7 . . ?
C00O C00R C00L 122.6(6) . . ?
C00O C00R H00R 118.7 . . ?
O005 C00S C00D 110.8(5) . . ?
O008 C00S O005 124.7(6) . . ?
O008 C00S C00D 124.5(6) . . ?
C00J C00T H00T 119.6 . . ?
C00N C00T C00J 120.9(6) . . ?
C00N C00T H00T 119.6 . . ?
O005 C00U H00D 109.8 . . ?
O005 C00U H00E 109.8 . . ?
O005 C00U C010 109.3(6) . . ?
H00D C00U H00E 108.3 . . ?
C010 C00U H00D 109.8 . . ?
C010 C00U H00E 109.8 . . ?
C00H C00V H00V 119.2 . . ?
C00H C00V C00Y 121.5(6) . . ?
C00Y C00V H00V 119.2 . . ?
C00M C00W H00W 119.5 . . ?
C00X C00W C00M 121.0(7) . . ?
C00X C00W H00W 119.5 . . ?
C00P C00X C00W 120.5(7) . . ?
C00P C00X H00X 119.8 . . ?
C00W C00X H00X 119.8 . . ?
C00L C00Y H00Y 119.6 . . ?
C00V C00Y C00L 120.8(6) . . ?
C00V C00Y H00Y 119.6 . . ?
C00L C00Z H00H 109.5 . . ?
C00L C00Z H00J 109.5 . . ?
C00L C00Z H00L 109.5 . . ?
H00H C00Z H00J 109.5 . . ?
H00H C00Z H00L 109.5 . . ?
H00J C00Z H00L 109.5 . . ?
C00U C010 H01A 109.5 . . ?
C00U C010 H01B 109.5 . . ?
C00U C010 H01C 109.5 . . ?
H01A C010 H01B 109.5 . . ?
H01A C010 H01C 109.5 . . ?
H01B C010 H01C 109.5 . . ?

loop_
_geom_bond_atom_site_label_1
_geom_bond_atom_site_label_2
_geom_bond_distance
_geom_bond_site_symmetry_2
_geom_bond_publ_flag
S01 O004 1.426(4) . ?
S01 O006 1.433(5) . ?
S01 N007 1.651(5) . ?
S01 C00H 1.765(6) . ?
S02 C00E 1.776(6) . ?
S02 C00I 1.837(5) . ?
Cl03 C00J 1.745(6) . ?
O005 C00S 1.329(7) . ?
O005 C00U 1.473(7) . ?
N007 C00M 1.438(7) . ?
N007 C00Q 1.468(6) . ?
O008 C00S 1.166(7) . ?
C009 C00A 1.453(7) . ?
C009 C00E 1.411(7) . ?
C009 C00G 1.388(8) . ?
C00A C00I 1.490(7) . ?
C00A C00K 1.339(7) . ?
C00B H00B 0.9300 . ?
C00B C00C 1.393(8) . ?
C00B C00P 1.389(8) . ?
C00C C00F 1.517(7) . ?
C00C C00M 1.388(8) . ?
C00D C00F 1.561(7) . ?
C00D C00K 1.510(7) . ?
C00D C00Q 1.533(8) . ?
C00D C00S 1.545(8) . ?
C00E C00N 1.381(8) . ?
C00F H00F 0.9800 . ?
C00F C00I 1.557(7) . ?
C00G H00G 0.9300 . ?
C00G C00J 1.383(8) . ?
C00H C00O 1.383(7) . ?
C00H C00V 1.369(8) . ?
C00I H00I 0.9800 . ?
C00J C00T 1.382(8) . ?
C00K H00K 0.9300 . ?
C00L C00R 1.380(9) . ?
C00L C00Y 1.375(9) . ?
C00L C00Z 1.506(9) . ?
C00M C00W 1.398(8) . ?
C00N H00N 0.9300 . ?
C00N C00T 1.370(8) . ?
C00O H00O 0.9300 . ?
C00O C00R 1.372(8) . ?
C00P H00P 0.9300 . ?
C00P C00X 1.370(10) . ?
C00Q H00A 0.9700 . ?
C00Q H00C 0.9700 . ?
C00R H00R 0.9300 . ?
C00T H00T 0.9300 . ?
C00U H00D 0.9700 . ?
C00U H00E 0.9700 . ?
C00U C010 1.486(9) . ?
C00V H00V 0.9300 . ?
C00V C00Y 1.374(9) . ?
C00W H00W 0.9300 . ?
C00W C00X 1.375(9) . ?
C00X H00X 0.9300 . ?
C00Y H00Y 0.9300 . ?
C00Z H00H 0.9600 . ?
C00Z H00J 0.9600 . ?
C00Z H00L 0.9600 . ?
C010 H01A 0.9600 . ?
C010 H01B 0.9600 . ?
C010 H01C 0.9600 . ?

loop_
_geom_torsion_atom_site_label_1
_geom_torsion_atom_site_label_2
_geom_torsion_atom_site_label_3
_geom_torsion_atom_site_label_4
_geom_torsion
_geom_torsion_site_symmetry_1
_geom_torsion_site_symmetry_2
_geom_torsion_site_symmetry_3
_geom_torsion_site_symmetry_4
_geom_torsion_publ_flag
S01 N007 C00M C00C 138.4(5) . . . . ?
S01 N007 C00M C00W -47.7(7) . . . . ?
S01 N007 C00Q C00D -112.5(5) . . . . ?
S01 C00H C00O C00R 175.8(5) . . . . ?
S01 C00H C00V C00Y -176.0(5) . . . . ?
S02 C00E C00N C00T 179.9(5) . . . . ?
Cl03 C00J C00T C00N -179.9(6) . . . . ?
O004 S01 N007 C00M -179.5(5) . . . . ?
O004 S01 N007 C00Q -10.3(5) . . . . ?
O004 S01 C00H C00O -171.7(5) . . . . ?
O004 S01 C00H C00V 3.2(6) . . . . ?
O006 S01 N007 C00M 50.5(5) . . . . ?
O006 S01 N007 C00Q -140.4(4) . . . . ?
O006 S01 C00H C00O -40.8(6) . . . . ?
O006 S01 C00H C00V 134.1(5) . . . . ?
N007 S01 C00H C00O 74.6(5) . . . . ?
N007 S01 C00H C00V -110.5(5) . . . . ?
N007 C00M C00W C00X -176.3(6) . . . . ?
C009 C00A C00I S02 -26.2(6) . . . . ?
C009 C00A C00I C00F -157.1(4) . . . . ?
C009 C00A C00K C00D 169.2(6) . . . . ?
C009 C00E C00N C00T 2.1(10) . . . . ?
C009 C00G C00J Cl03 -179.3(5) . . . . ?
C009 C00G C00J C00T 0.0(10) . . . . ?
C00A C009 C00E S02 -1.0(6) . . . . ?
C00A C009 C00E C00N 177.1(6) . . . . ?
C00A C009 C00G C00J -177.8(6) . . . . ?
C00B C00C C00F C00D -169.2(5) . . . . ?
C00B C00C C00F C00I 73.1(6) . . . . ?
C00B C00C C00M N007 175.2(5) . . . . ?
C00B C00C C00M C00W 1.1(8) . . . . ?
C00B C00P C00X C00W 0.3(11) . . . . ?
C00C C00B C00P C00X -1.6(10) . . . . ?
C00C C00F C00I S02 -18.9(7) . . . . ?
C00C C00F C00I C00A 101.3(5) . . . . ?
C00C C00M C00W C00X -2.5(9) . . . . ?
C00D C00F C00I S02 -143.2(4) . . . . ?
C00D C00F C00I C00A -23.0(5) . . . . ?
C00E S02 C00I C00A 21.2(4) . . . . ?
C00E S02 C00I C00F 141.2(5) . . . . ?
C00E C009 C00A C00I 18.4(7) . . . . ?
C00E C009 C00A C00K -154.1(7) . . . . ?
C00E C009 C00G C00J 0.3(9) . . . . ?
C00E C00N C00T C00J -1.8(11) . . . . ?
C00F C00C C00M N007 -2.4(8) . . . . ?
C00F C00C C00M C00W -176.5(5) . . . . ?
C00F C00D C00K C00A -11.8(6) . . . . ?
C00F C00D C00Q N007 -48.9(6) . . . . ?
C00F C00D C00S O005 176.2(5) . . . . ?
C00F C00D C00S O008 -4.0(9) . . . . ?
C00G C009 C00A C00I -163.3(6) . . . . ?
C00G C009 C00A C00K 24.2(11) . . . . ?
C00G C009 C00E S02 -179.5(5) . . . . ?
C00G C009 C00E C00N -1.4(9) . . . . ?
C00G C00J C00T C00N 0.8(10) . . . . ?
C00H S01 N007 C00M -64.0(5) . . . . ?
C00H S01 N007 C00Q 105.1(5) . . . . ?
C00H C00O C00R C00L -0.8(10) . . . . ?
C00H C00V C00Y C00L 1.3(11) . . . . ?
C00I S02 C00E C009 -12.4(5) . . . . ?
C00I S02 C00E C00N 169.7(6) . . . . ?
C00I C00A C00K C00D -3.4(6) . . . . ?
C00K C00A C00I S02 148.2(4) . . . . ?
C00K C00A C00I C00F 17.4(6) . . . . ?
C00K C00D C00F C00C -103.9(5) . . . . ?
C00K C00D C00F C00I 20.9(5) . . . . ?
C00K C00D C00Q N007 68.3(6) . . . . ?
C00K C00D C00S O005 61.5(7) . . . . ?
C00K C00D C00S O008 -118.7(7) . . . . ?
C00M N007 C00Q C00D 57.4(6) . . . . ?
C00M C00C C00F C00D 8.5(7) . . . . ?
C00M C00C C00F C00I -109.2(6) . . . . ?
C00M C00W C00X C00P 1.8(11) . . . . ?
C00O C00H C00V C00Y -1.0(10) . . . . ?
C00P C00B C00C C00F 178.7(5) . . . . ?
C00P C00B C00C C00M 0.9(9) . . . . ?
C00Q N007 C00M C00C -31.3(7) . . . . ?
C00Q N007 C00M C00W 142.6(5) . . . . ?
C00Q C00D C00F C00C 17.4(6) . . . . ?
C00Q C00D C00F C00I 142.2(5) . . . . ?
C00Q C00D C00K C00A -133.7(5) . . . . ?
C00Q C00D C00S O005 -60.0(7) . . . . ?
C00Q C00D C00S O008 119.8(8) . . . . ?
C00R C00L C00Y C00V -1.2(11) . . . . ?
C00S O005 C00U C010 -85.6(8) . . . . ?
C00S C00D C00F C00C 138.6(5) . . . . ?
C00S C00D C00F C00I -96.6(5) . . . . ?
C00S C00D C00K C00A 107.1(5) . . . . ?
C00S C00D C00Q N007 -171.8(5) . . . . ?
C00U O005 C00S O008 -1.7(10) . . . . ?
C00U O005 C00S C00D 178.1(5) . . . . ?
C00V C00H C00O C00R 0.8(9) . . . . ?
C00Y C00L C00R C00O 1.0(11) . . . . ?
C00Z C00L C00R C00O -178.4(7) . . . . ?
C00Z C00L C00Y C00V 178.2(7) . . . . ?
